data_4313790
loop_
_publ_author_name
'Kwasi Mitchell'
'Fu Qiang Huang'
'Adam D. McFarland'
'Christy L. Haynes'
'Rebecca C. Somers'
'Richard P. Van Duyne'
'James A. Ibers'

_publ_section_title
;
 The CsLnMSe3 Semiconductors (Ln = Rare-Earth Element, Y; M = Zn, Cd, Hg)
;
_journal_name_full 'Inorganic Chemistry'
_journal_page_first 4109
_journal_page_last 4116
_journal_paper_doi 10.1021/ic020733f
_journal_volume 42
_journal_year 2003
_chemical_formula_sum 'Cd Cs Pr Se3'
_chemical_formula_weight 623.10
_chemical_name_systematic
;
  ?
;
_space_group_IT_number 63
_symmetry_cell_setting orthorhombic
_symmetry_space_group_name_Hall '-C 2c 2'
_symmetry_space_group_name_H-M 'C m c m'
_atom_sites_solution_hydrogens geom
_atom_sites_solution_primary direct
_atom_sites_solution_secondary difmap
_audit_creation_method SHELXL-97
_cell_angle_alpha 90.00
_cell_angle_beta 90.00
_cell_angle_gamma 90.00
_cell_formula_units_Z 4
_cell_length_a 4.3556(9)
_cell_length_b 15.747(3)
_cell_length_c 11.348(3)
_cell_measurement_temperature 153(2)
_cell_volume 778.3(3)
_computing_cell_refinement 'SMART version 5.054 (Bruker, 2000)'
_computing_data_collection 'SMART version 5.054 (Bruker, 2000)'
_computing_data_reduction 'SAINT-Plus version 6.22 (Bruker, 2000)'
_computing_molecular_graphics 'SHELXTL-97 (Sheldrick, 1997)'
_computing_publication_material 'SHELXTL-97 (Sheldrick, 1997)'
_computing_structure_refinement 'SHELXL-97 (Sheldrick, 1997)'
_computing_structure_solution 'SHELXS-97 (Sheldrick, 1990)'
_diffrn_ambient_temperature 153(2)
_diffrn_measured_fraction_theta_full 0.978
_diffrn_measured_fraction_theta_max 0.978
_diffrn_measurement_device_type 'Bruker Smart 1000 CCD'
_diffrn_measurement_method \w
_diffrn_radiation_monochromator graphite
_diffrn_radiation_source 'fine-focus sealed tube'
_diffrn_radiation_type MoK\a
_diffrn_radiation_wavelength 0.71073
_diffrn_reflns_av_R_equivalents 0.0439
_diffrn_reflns_av_sigmaI/netI 0.0309
_diffrn_reflns_limit_h_max 5
_diffrn_reflns_limit_h_min -5
_diffrn_reflns_limit_k_max 20
_diffrn_reflns_limit_k_min -20
_diffrn_reflns_limit_l_max 15
_diffrn_reflns_limit_l_min -14
_diffrn_reflns_number 3416
_diffrn_reflns_theta_full 28.64
_diffrn_reflns_theta_max 28.64
_diffrn_reflns_theta_min 2.59
_diffrn_standards_decay_% <2
_diffrn_standards_interval_count none
_diffrn_standards_interval_time none
_diffrn_standards_number none
_exptl_absorpt_coefficient_mu 27.440
_exptl_absorpt_correction_T_max 0.55638
_exptl_absorpt_correction_T_min 0.16567
_exptl_absorpt_correction_type numerical
_exptl_absorpt_process_details 'faces indexed'
_exptl_crystal_colour yellow
_exptl_crystal_density_diffrn 5.318
_exptl_crystal_density_meas ?
_exptl_crystal_density_method 'not measured'
_exptl_crystal_description needle
_exptl_crystal_F_000 1056
_exptl_crystal_size_max 0.400
_exptl_crystal_size_mid 0.120
_exptl_crystal_size_min 0.022
_refine_diff_density_max 0.969
_refine_diff_density_min -2.683
_refine_diff_density_rms 0.400
_refine_ls_extinction_coef 0.0067(3)
_refine_ls_extinction_expression Fc^*^=kFc[1+0.001xFc^2^\l^3^/sin(2\q)]^-1/4^
_refine_ls_extinction_method SHELXL
_refine_ls_goodness_of_fit_ref 0.989
_refine_ls_hydrogen_treatment mixed
_refine_ls_matrix_type full
_refine_ls_number_parameters 24
_refine_ls_number_reflns 576
_refine_ls_number_restraints 0
_refine_ls_restrained_S_all 0.989
_refine_ls_R_factor_all 0.0289
_refine_ls_R_factor_gt 0.0235
_refine_ls_shift/su_max 0.000
_refine_ls_shift/su_mean 0.000
_refine_ls_structure_factor_coef Fsqd
_refine_ls_weighting_details
; calc
  [1.00000+0.00000exp(0.00(sin\q/\l)^2^)]/
    [\s^2^(Fo^2^)+0.0000+0.0000*P+(0.0400P)^2^+0.0000sin\q/\l]
  where P = 1.00000Fo^2^ + 0.00000Fc^2^
;
_refine_ls_weighting_scheme calc
_refine_ls_wR_factor_gt 0.0570
_refine_ls_wR_factor_ref 0.0597
_reflns_number_gt 513
_reflns_number_total 576
_reflns_threshold_expression >2sigma(I)
_cod_data_source_file ic020733f_03.cif
_cod_data_source_block CsPrCdSe3
_cod_depositor_comments
;
The following automatic conversions were performed:

'_exptl_crystal_density_meas' value 'not measured' was changed to '?'
- the value is perceived as not measured.

Automatic conversion script
Id: cif_fix_values 3008 2015-01-20 13:52:24Z robertas 
;
_cod_database_code 4313790

loop_
_symmetry_equiv_pos_as_xyz
'x, y, z'
'-x, -y, z+1/2'
'-x, y, -z+1/2'
'x, -y, -z'
'x+1/2, y+1/2, z'
'-x+1/2, -y+1/2, z+1/2'
'-x+1/2, y+1/2, -z+1/2'
'x+1/2, -y+1/2, -z'
'-x, -y, -z'
'x, y, -z-1/2'
'x, -y, z-1/2'
'-x, y, z'
'-x+1/2, -y+1/2, -z'
'x+1/2, y+1/2, -z-1/2'
'x+1/2, -y+1/2, z-1/2'
'-x+1/2, y+1/2, z'

loop_
_atom_site_label
_atom_site_type_symbol
_atom_site_fract_x
_atom_site_fract_y
_atom_site_fract_z
_atom_site_U_iso_or_equiv
_atom_site_adp_type
_atom_site_occupancy
_atom_site_symmetry_multiplicity
_atom_site_calc_flag
_atom_site_refinement_flags
_atom_site_disorder_assembly
_atom_site_disorder_group
Pr1 Pr 0.0000 0.0000 0.0000 0.00903(18) Uani 1 4 d S . .
Cs1 Cs 0.0000 0.74229(4) 0.2500 0.0169(2) Uani 1 4 d S . .
Cd1 Cd 0.0000 0.46007(4) 0.2500 0.0103(2) Uani 1 4 d S . .
Se2 Se 0.0000 0.06055(6) 0.2500 0.0090(2) Uani 1 4 d S . .
Se1 Se 0.0000 0.37708(4) 0.05234(6) 0.0102(2) Uani 1 2 d S . .

loop_
_atom_site_aniso_label
_atom_site_aniso_U_11
_atom_site_aniso_U_22
_atom_site_aniso_U_33
_atom_site_aniso_U_23
_atom_site_aniso_U_13
_atom_site_aniso_U_12
Pr1 0.0082(3) 0.0112(3) 0.0077(3) 0.00037(17) 0.000 0.000
Cs1 0.0144(3) 0.0110(3) 0.0252(4) 0.000 0.000 0.000
Cd1 0.0104(3) 0.0124(4) 0.0082(3) 0.000 0.000 0.000
Se2 0.0087(4) 0.0101(5) 0.0081(4) 0.000 0.000 0.000
Se1 0.0105(3) 0.0097(3) 0.0104(3) -0.0007(2) 0.000 0.000

loop_
_atom_type_symbol
_atom_type_description
_atom_type_scat_dispersion_real
_atom_type_scat_dispersion_imag
_atom_type_scat_source
Se Se -0.0929 2.2259 'International Tables Vol C Tables 4.2.6.8 and 6.1.1.4'
Cd Cd -0.8075 1.2024 'International Tables Vol C Tables 4.2.6.8 and 6.1.1.4'
Cs Cs -0.3680 2.1192 'International Tables Vol C Tables 4.2.6.8 and 6.1.1.4'
Pr Pr -0.2180 2.8214 'International Tables Vol C Tables 4.2.6.8 and 6.1.1.4'

loop_
_geom_angle_atom_site_label_1
_geom_angle_atom_site_label_2
_geom_angle_atom_site_label_3
_geom_angle
_geom_angle_site_symmetry_1
_geom_angle_site_symmetry_3
_geom_angle_publ_flag
Se1 Pr1 Se1 180.00(3) 13 5_445 ?
Se1 Pr1 Se1 94.17(2) 13 13_455 ?
Se1 Pr1 Se1 85.83(2) 5_445 13_455 ?
Se1 Pr1 Se1 85.83(2) 13 5_545 ?
Se1 Pr1 Se1 94.17(2) 5_445 5_545 ?
Se1 Pr1 Se1 180.00(3) 13_455 5_545 ?
Se1 Pr1 Se2 88.967(19) 13 . ?
Se1 Pr1 Se2 91.033(19) 5_445 . ?
Se1 Pr1 Se2 88.967(19) 13_455 . ?
Se1 Pr1 Se2 91.033(19) 5_545 . ?
Se1 Pr1 Se2 91.033(19) 13 9 ?
Se1 Pr1 Se2 88.967(19) 5_445 9 ?
Se1 Pr1 Se2 91.033(19) 13_455 9 ?
Se1 Pr1 Se2 88.967(19) 5_545 9 ?
Se2 Pr1 Se2 180.0 . 9 ?
Se1 Pr1 Cd1 80.185(17) 13 5_545 ?
Se1 Pr1 Cd1 99.815(17) 5_445 5_545 ?
Se1 Pr1 Cd1 135.072(15) 13_455 5_545 ?
Se1 Pr1 Cd1 44.928(15) 5_545 5_545 ?
Se2 Pr1 Cd1 46.735(15) . 5_545 ?
Se2 Pr1 Cd1 133.265(15) 9 5_545 ?
Se1 Pr1 Cd1 99.815(17) 13 13_455 ?
Se1 Pr1 Cd1 80.185(17) 5_445 13_455 ?
Se1 Pr1 Cd1 44.928(15) 13_455 13_455 ?
Se1 Pr1 Cd1 135.072(15) 5_545 13_455 ?
Se2 Pr1 Cd1 133.265(15) . 13_455 ?
Se2 Pr1 Cd1 46.735(15) 9 13_455 ?
Cd1 Pr1 Cd1 180.00(2) 5_545 13_455 ?
Se1 Pr1 Cd1 44.928(15) 13 13 ?
Se1 Pr1 Cd1 135.072(15) 5_445 13 ?
Se1 Pr1 Cd1 99.815(17) 13_455 13 ?
Se1 Pr1 Cd1 80.185(18) 5_545 13 ?
Se2 Pr1 Cd1 133.265(15) . 13 ?
Se2 Pr1 Cd1 46.735(15) 9 13 ?
Cd1 Pr1 Cd1 106.298(16) 5_545 13 ?
Cd1 Pr1 Cd1 73.702(16) 13_455 13 ?
Se1 Pr1 Cd1 135.072(15) 13 5_445 ?
Se1 Pr1 Cd1 44.928(15) 5_445 5_445 ?
Se1 Pr1 Cd1 80.185(18) 13_455 5_445 ?
Se1 Pr1 Cd1 99.815(17) 5_545 5_445 ?
Se2 Pr1 Cd1 46.735(15) . 5_445 ?
Se2 Pr1 Cd1 133.265(15) 9 5_445 ?
Cd1 Pr1 Cd1 73.702(16) 5_545 5_445 ?
Cd1 Pr1 Cd1 106.298(16) 13_455 5_445 ?
Cd1 Pr1 Cd1 180.00(2) 13 5_445 ?
Se1 Pr1 Cs1 130.387(13) 13 1_545 ?
Se1 Pr1 Cs1 49.613(13) 5_445 1_545 ?
Se1 Pr1 Cs1 130.387(13) 13_455 1_545 ?
Se1 Pr1 Cs1 49.613(13) 5_545 1_545 ?
Se2 Pr1 Cs1 73.62(2) . 1_545 ?
Se2 Pr1 Cs1 106.38(2) 9 1_545 ?
Cd1 Pr1 Cs1 53.876(12) 5_545 1_545 ?
Cd1 Pr1 Cs1 126.124(12) 13_455 1_545 ?
Cd1 Pr1 Cs1 126.124(12) 13 1_545 ?
Cd1 Pr1 Cs1 53.876(12) 5_445 1_545 ?
Se1 Pr1 Cs1 49.613(13) 13 9_565 ?
Se1 Pr1 Cs1 130.387(13) 5_445 9_565 ?
Se1 Pr1 Cs1 49.613(13) 13_455 9_565 ?
Se1 Pr1 Cs1 130.387(13) 5_545 9_565 ?
Se2 Pr1 Cs1 106.38(2) . 9_565 ?
Se2 Pr1 Cs1 73.62(2) 9 9_565 ?
Cd1 Pr1 Cs1 126.124(12) 5_545 9_565 ?
Cd1 Pr1 Cs1 53.876(12) 13_455 9_565 ?
Cd1 Pr1 Cs1 53.876(12) 13 9_565 ?
Cd1 Pr1 Cs1 126.124(12) 5_445 9_565 ?
Cs1 Pr1 Cs1 180.000(8) 1_545 9_565 ?
Se2 Cs1 Se2 74.54(3) 5_455 5 ?
Se2 Cs1 Se1 142.750(13) 5_455 14_556 ?
Se2 Cs1 Se1 95.622(17) 5 14_556 ?
Se2 Cs1 Se1 95.622(17) 5_455 14_456 ?
Se2 Cs1 Se1 142.750(14) 5 14_456 ?
Se1 Cs1 Se1 70.39(2) 14_556 14_456 ?
Se2 Cs1 Se1 95.622(17) 5_455 5_455 ?
Se2 Cs1 Se1 142.750(13) 5 5_455 ?
Se1 Cs1 Se1 111.65(3) 14_556 5_455 ?
Se1 Cs1 Se1 72.82(2) 14_456 5_455 ?
Se2 Cs1 Se1 142.750(13) 5_455 5 ?
Se2 Cs1 Se1 95.622(17) 5 5 ?
Se1 Cs1 Se1 72.82(2) 14_556 5 ?
Se1 Cs1 Se1 111.65(3) 14_456 5 ?
Se1 Cs1 Se1 70.39(2) 5_455 5 ?
Se2 Cs1 Se1 67.521(13) 5_455 9_565 ?
Se2 Cs1 Se1 67.521(13) 5 9_565 ?
Se1 Cs1 Se1 142.228(11) 14_556 9_565 ?
Se1 Cs1 Se1 142.228(11) 14_456 9_565 ?
Se1 Cs1 Se1 75.481(19) 5_455 9_565 ?
Se1 Cs1 Se1 75.481(19) 5 9_565 ?
Se2 Cs1 Se1 67.521(13) 5_455 2_565 ?
Se2 Cs1 Se1 67.521(13) 5 2_565 ?
Se1 Cs1 Se1 75.481(19) 14_556 2_565 ?
Se1 Cs1 Se1 75.481(19) 14_456 2_565 ?
Se1 Cs1 Se1 142.228(11) 5_455 2_565 ?
Se1 Cs1 Se1 142.228(11) 5 2_565 ?
Se1 Cs1 Se1 122.57(3) 9_565 2_565 ?
Se2 Cs1 Cd1 175.147(15) 5_455 5 ?
Se2 Cs1 Cd1 110.312(19) 5 5 ?
Se1 Cs1 Cd1 38.452(13) 14_556 5 ?
Se1 Cs1 Cd1 80.492(19) 14_456 5 ?
Se1 Cs1 Cd1 80.492(19) 5_455 5 ?
Se1 Cs1 Cd1 38.452(13) 5 5 ?
Se1 Cs1 Cd1 113.928(12) 9_565 5 ?
Se1 Cs1 Cd1 113.928(12) 2_565 5 ?
Se2 Cs1 Cd1 110.312(19) 5_455 5_455 ?
Se2 Cs1 Cd1 175.147(15) 5 5_455 ?
Se1 Cs1 Cd1 80.492(19) 14_556 5_455 ?
Se1 Cs1 Cd1 38.452(13) 14_456 5_455 ?
Se1 Cs1 Cd1 38.452(13) 5_455 5_455 ?
Se1 Cs1 Cd1 80.492(19) 5 5_455 ?
Se1 Cs1 Cd1 113.928(12) 9_565 5_455 ?
Se1 Cs1 Cd1 113.928(12) 2_565 5_455 ?
Cd1 Cs1 Cd1 64.84(2) 5 5_455 ?
Se2 Cs1 Cs1 52.729(14) 5_455 1_455 ?
Se2 Cs1 Cs1 127.271(14) 5 1_455 ?
Se1 Cs1 Cs1 125.193(10) 14_556 1_455 ?
Se1 Cs1 Cs1 54.807(10) 14_456 1_455 ?
Se1 Cs1 Cs1 54.807(10) 5_455 1_455 ?
Se1 Cs1 Cs1 125.193(10) 5 1_455 ?
Se1 Cs1 Cs1 90.0 9_565 1_455 ?
Se1 Cs1 Cs1 90.0 2_565 1_455 ?
Cd1 Cs1 Cs1 122.418(11) 5 1_455 ?
Cd1 Cs1 Cs1 57.582(11) 5_455 1_455 ?
Se2 Cs1 Cs1 127.271(14) 5_455 1_655 ?
Se2 Cs1 Cs1 52.729(14) 5 1_655 ?
Se1 Cs1 Cs1 54.807(10) 14_556 1_655 ?
Se1 Cs1 Cs1 125.193(10) 14_456 1_655 ?
Se1 Cs1 Cs1 125.193(10) 5_455 1_655 ?
Se1 Cs1 Cs1 54.807(10) 5 1_655 ?
Se1 Cs1 Cs1 90.0 9_565 1_655 ?
Se1 Cs1 Cs1 90.0 2_565 1_655 ?
Cd1 Cs1 Cs1 57.582(11) 5 1_655 ?
Cd1 Cs1 Cs1 122.418(10) 5_455 1_655 ?
Cs1 Cs1 Cs1 180.00(3) 1_455 1_655 ?
Se1 Cd1 Se1 119.55(4) . 10_556 ?
Se1 Cd1 Se2 107.211(12) . 5 ?
Se1 Cd1 Se2 107.211(12) 10_556 5 ?
Se1 Cd1 Se2 107.211(12) . 5_455 ?
Se1 Cd1 Se2 107.211(12) 10_556 5_455 ?
Se2 Cd1 Se2 108.00(4) 5 5_455 ?
Se1 Cd1 Pr1 139.658(14) . 6 ?
Se1 Cd1 Pr1 53.995(15) 10_556 6 ?
Se2 Cd1 Pr1 54.057(9) 5 6 ?
Se2 Cd1 Pr1 112.546(19) 5_455 6 ?
Se1 Cd1 Pr1 53.995(14) . 5_455 ?
Se1 Cd1 Pr1 139.658(14) 10_556 5_455 ?
Se2 Cd1 Pr1 112.546(19) 5 5_455 ?
Se2 Cd1 Pr1 54.057(9) 5_455 5_455 ?
Pr1 Cd1 Pr1 160.06(2) 6 5_455 ?
Se1 Cd1 Pr1 139.658(14) . 6_455 ?
Se1 Cd1 Pr1 53.995(14) 10_556 6_455 ?
Se2 Cd1 Pr1 112.546(19) 5 6_455 ?
Se2 Cd1 Pr1 54.057(9) 5_455 6_455 ?
Pr1 Cd1 Pr1 73.702(16) 6 6_455 ?
Pr1 Cd1 Pr1 102.748(17) 5_455 6_455 ?
Se1 Cd1 Pr1 53.995(15) . 5 ?
Se1 Cd1 Pr1 139.658(14) 10_556 5 ?
Se2 Cd1 Pr1 54.057(9) 5 5 ?
Se2 Cd1 Pr1 112.546(19) 5_455 5 ?
Pr1 Cd1 Pr1 102.748(17) 6 5 ?
Pr1 Cd1 Pr1 73.702(16) 5_455 5 ?
Pr1 Cd1 Pr1 160.06(2) 6_455 5 ?
Se1 Cd1 Cs1 64.851(18) . 5_445 ?
Se1 Cd1 Cs1 64.851(18) 10_556 5_445 ?
Se2 Cd1 Cs1 158.42(2) 5 5_445 ?
Se2 Cd1 Cs1 93.58(2) 5_455 5_445 ?
Pr1 Cd1 Cs1 117.884(13) 6 5_445 ?
Pr1 Cd1 Cs1 79.902(11) 5_455 5_445 ?
Pr1 Cd1 Cs1 79.902(11) 6_455 5_445 ?
Pr1 Cd1 Cs1 117.884(13) 5 5_445 ?
Se1 Cd1 Cs1 64.851(18) . 5_545 ?
Se1 Cd1 Cs1 64.851(18) 10_556 5_545 ?
Se2 Cd1 Cs1 93.58(2) 5 5_545 ?
Se2 Cd1 Cs1 158.42(2) 5_455 5_545 ?
Pr1 Cd1 Cs1 79.902(11) 6 5_545 ?
Pr1 Cd1 Cs1 117.884(14) 5_455 5_545 ?
Pr1 Cd1 Cs1 117.884(13) 6_455 5_545 ?
Pr1 Cd1 Cs1 79.902(11) 5 5_545 ?
Cs1 Cd1 Cs1 64.84(2) 5_445 5_545 ?
Se1 Cd1 Cs1 120.23(2) . . ?
Se1 Cd1 Cs1 120.23(2) 10_556 . ?
Se2 Cd1 Cs1 54.00(2) 5 . ?
Se2 Cd1 Cs1 54.00(2) 5_455 . ?
Pr1 Cd1 Cs1 80.028(11) 6 . ?
Pr1 Cd1 Cs1 80.029(11) 5_455 . ?
Pr1 Cd1 Cs1 80.028(11) 6_455 . ?
Pr1 Cd1 Cs1 80.028(11) 5 . ?
Cs1 Cd1 Cs1 147.582(11) 5_445 . ?
Cs1 Cd1 Cs1 147.582(11) 5_545 . ?
Cd1 Se2 Cd1 108.00(4) 5_445 5_545 ?
Cd1 Se2 Pr1 79.208(15) 5_445 . ?
Cd1 Se2 Pr1 79.208(15) 5_545 . ?
Cd1 Se2 Pr1 79.208(15) 5_445 2 ?
Cd1 Se2 Pr1 79.208(15) 5_545 2 ?
Pr1 Se2 Pr1 142.85(4) . 2 ?
Cd1 Se2 Cs1 163.27(3) 5_445 5_545 ?
Cd1 Se2 Cs1 88.73(2) 5_545 5_545 ?
Pr1 Se2 Cs1 104.685(13) . 5_545 ?
Pr1 Se2 Cs1 104.685(13) 2 5_545 ?
Cd1 Se2 Cs1 88.73(2) 5_445 5_445 ?
Cd1 Se2 Cs1 163.27(3) 5_545 5_445 ?
Pr1 Se2 Cs1 104.685(13) . 5_445 ?
Pr1 Se2 Cs1 104.685(13) 2 5_445 ?
Cs1 Se2 Cs1 74.54(3) 5_545 5_445 ?
Cd1 Se1 Pr1 81.076(19) . 5 ?
Cd1 Se1 Pr1 81.076(19) . 5_455 ?
Pr1 Se1 Pr1 94.17(2) 5 5_455 ?
Cd1 Se1 Cs1 76.70(2) . 5_545 ?
Pr1 Se1 Cs1 93.560(16) 5 5_545 ?
Pr1 Se1 Cs1 155.00(2) 5_455 5_545 ?
Cd1 Se1 Cs1 76.70(2) . 5_445 ?
Pr1 Se1 Cs1 155.00(2) 5 5_445 ?
Pr1 Se1 Cs1 93.560(16) 5_455 5_445 ?
Cs1 Se1 Cs1 70.39(2) 5_545 5_445 ?
Cd1 Se1 Cs1 178.49(3) . 9_565 ?
Pr1 Se1 Cs1 97.908(18) 5 9_565 ?
Pr1 Se1 Cs1 97.908(18) 5_455 9_565 ?
Cs1 Se1 Cs1 104.519(19) 5_545 9_565 ?
Cs1 Se1 Cs1 104.519(19) 5_445 9_565 ?

loop_
_geom_bond_atom_site_label_1
_geom_bond_atom_site_label_2
_geom_bond_distance
_geom_bond_site_symmetry_2
_geom_bond_publ_flag
Pr1 Se1 2.9736(6) 13 ?
Pr1 Se1 2.9736(6) 5_445 ?
Pr1 Se1 2.9736(6) 13_455 ?
Pr1 Se1 2.9736(6) 5_545 ?
Pr1 Se2 2.9928(7) . ?
Pr1 Se2 2.9928(7) 9 ?
Pr1 Cd1 3.6313(6) 5_545 ?
Pr1 Cd1 3.6313(6) 13_455 ?
Pr1 Cd1 3.6313(6) 13 ?
Pr1 Cd1 3.6313(6) 5_445 ?
Pr1 Cs1 4.9514(9) 1_545 ?
Pr1 Cs1 4.9514(9) 9_565 ?
Cs1 Se2 3.5962(11) 5_455 ?
Cs1 Se2 3.5962(11) 5 ?
Cs1 Se1 3.7787(8) 14_556 ?
Cs1 Se1 3.7787(8) 14_456 ?
Cs1 Se1 3.7787(8) 5_455 ?
Cs1 Se1 3.7787(8) 5 ?
Cs1 Se1 3.9120(10) 9_565 ?
Cs1 Se1 3.9120(10) 2_565 ?
Cs1 Cd1 4.0624(10) 5 ?
Cs1 Cd1 4.0624(10) 5_455 ?
Cs1 Cs1 4.3556(9) 1_455 ?
Cs1 Cs1 4.3556(9) 1_655 ?
Cd1 Se1 2.5959(8) . ?
Cd1 Se1 2.5959(8) 10_556 ?
Cd1 Se2 2.6919(8) 5 ?
Cd1 Se2 2.6919(8) 5_455 ?
Cd1 Pr1 3.6313(6) 6 ?
Cd1 Pr1 3.6313(6) 5_455 ?
Cd1 Pr1 3.6313(6) 6_455 ?
Cd1 Pr1 3.6313(6) 5 ?
Cd1 Cs1 4.0624(10) 5_445 ?
Cd1 Cs1 4.0624(10) 5_545 ?
Se2 Cd1 2.6919(8) 5_445 ?
Se2 Cd1 2.6919(8) 5_545 ?
Se2 Pr1 2.9928(7) 2 ?
Se2 Cs1 3.5962(11) 5_545 ?
Se2 Cs1 3.5962(11) 5_445 ?
Se1 Pr1 2.9736(6) 5 ?
Se1 Pr1 2.9736(6) 5_455 ?
Se1 Cs1 3.7787(8) 5_545 ?
Se1 Cs1 3.7787(8) 5_445 ?
Se1 Cs1 3.9120(10) 9_565 ?
